data_7042546
loop_
_publ_author_name
'Albino, M.'
'Clark, L.'
'Lhoste, J.'
'Payen, C.'
'Gren\`eche, J-M'
'Lightfoot, P.'
'Maisonneuve, V.'
'Leblanc, M.'

_publ_section_title
;
 A magnetisation and M\"ossbauer study of triazole
 (M1-x(2+)Mx(3+))M(3+)F5(Htaz)1-x(taz)x weberites (M = Fe, Co, Mn, Zn, Ga,
 V).
;
_journal_issue 16
_journal_name_full 'Dalton transactions (Cambridge, England : 2003)'
_journal_page_first 5352
_journal_page_last 5362
_journal_paper_doi 10.1039/c7dt00587c
_journal_volume 46
_journal_year 2017
_chemical_formula_sum 'C2 Co F5 N3 V'
_chemical_formula_weight 270.92
_chemical_name_systematic ' ?'
_space_group_IT_number 74
_symmetry_cell_setting orthorhombic
_symmetry_space_group_name_Hall '-I 2b 2'
_symmetry_space_group_name_H-M 'I m m a'
_audit_update_record
;
2017-01-16 deposited with the CCDC.
2017-03-20 downloaded from the CCDC.
;
_cell_angle_alpha 90.00000
_cell_angle_beta 90.00000
_cell_angle_gamma 90.00000
_cell_formula_units_Z 4
_cell_length_a 9.0738(4)
_cell_length_b 7.4627(3)
_cell_length_c 9.4407(4)
_cell_measurement_temperature 296
_cell_volume 639.28(5)
_computing_structure_refinement FULLPROF
_diffrn_ambient_temperature 296(2)
_diffrn_measurement_device_type 'Xpert Panaltycal'
_diffrn_radiation_monochromator graphite
_diffrn_radiation_source 'fine-focus sealed tube'
_diffrn_radiation_type MoK\a
_diffrn_radiation_wavelength 0.71069
_pd_instr_location ' ?'
_pd_meas_2theta_range_inc 0.017001
_pd_meas_2theta_range_max 99.99400
_pd_meas_2theta_range_min 5.11700
_pd_meas_number_of_points 5582
_pd_proc_2theta_range_inc 0.017001
_pd_proc_2theta_range_max 99.9632
_pd_proc_2theta_range_min 5.0862
_pd_proc_ls_pref_orient_corr ' ?'
_pd_proc_ls_prof_R_factor 0.7184
_pd_proc_ls_prof_wR_expected 0.8597
_pd_proc_ls_prof_wR_factor 0.9288
_pd_proc_wavelength 1.540560
_pd_spec_mounting ' ?'
_refine_ls_goodness_of_fit_all 1.0803
_refine_ls_number_parameters 50
_refine_ls_number_reflns 416
_refine_ls_number_restraints 0
_refine_ls_R_I_factor 5.6681
_cod_data_source_file c7dt00587c2.cif
_cod_data_source_block CoVF5Htaz
_cod_depositor_comments
;
The following automatic conversions were performed:

'_symmetry_cell_setting' value 'Orthorhombic' changed to
'orthorhombic' according to
/home/data/users/saulius/crontab/automatic-downloads/rss-feeds/RSC/lib/dictionaries/cif_core.dic
dictionary named 'cif_core.dic' version 2.4.2 from 2011-04-26.

Automatic conversion script
Id: cif_fix_values 4973 2017-02-22 13:04:09Z antanas 

 Adding full bibliography for 7042543--7042551.cif.
;
_cod_original_cell_volume 639.28(4)
_cod_database_code 7042546
_pd_proc_ls_prof_cr_factor 21.7689
_pd_proc_ls_prof_cwr_factor 9.6913
_pd_proc_ls_prof_cwr_expected 8.9708
_pd_proc_ls_prof_chi2 1.1671
_pd_proc_ls_prof_echi2 1.2086

loop_
_symmetry_equiv_pos_as_xyz
x,y,z
x+1/2,-y+1/2,-z+1/2
-x+1/2,y,-z+1/2
-x,-y+1/2,z
-x,-y,-z
-x+1/2,y+1/2,z+1/2
x+1/2,-y,z+1/2
x,y+1/2,-z
x+1/2,y+1/2,z+1/2
x,-y,-z
-x,y+1/2,-z
-x+1/2,-y,z+1/2
-x+1/2,-y+1/2,-z+1/2
-x,y,z
x,-y+1/2,z
x+1/2,y,-z+1/2

loop_
_atom_site_label
_atom_site_fract_x
_atom_site_fract_y
_atom_site_fract_z
_atom_site_U_iso_or_equiv
_atom_site_occupancy
_atom_site_adp_type
_atom_site_type_symbol
Co1 0.75000 0.75000 0.75000 0.0123(10) 1.00000 Uiso Co
V1 0.50000 0.50000 0.50000 0.0053(13) 1.00000 Uiso V
F1 0.50000 0.75000 0.4231(6) 0.0108(13) 1.00000 Uiso F
F2 0.6480(3) 0.5557(4) 0.6356(3) 0.0108(13) 1.00000 Uiso F
N1 0.9248(6) 0.75000 0.5793(7) 0.01267 1.00000 Uiso N
N2 1.00000 0.75000 0.3658(9) 0.01267 1.00000 Uiso N
C1 0.8777(9) 0.75000 0.4515(8) 0.01267 1.00000 Uiso C

loop_
_atom_type_symbol
_atom_type_description
_atom_type_scat_dispersion_real
_atom_type_scat_dispersion_imag
_atom_type_scat_source
Co Co 0.349 0.972 'International Tables Vol C Tables 4.2.6.8 and 6.1.1.4'
V V 0.301 0.529 'International Tables Vol C Tables 4.2.6.8 and 6.1.1.4'
F F 0.0171 0.0103 'International Tables Vol C Tables 4.2.6.8 and 6.1.1.4'
N N 0.0061 0.0033 'International Tables Vol C Tables 4.2.6.8 and 6.1.1.4'
C C 0.0033 0.0016 'International Tables Vol C Tables 4.2.6.8 and 6.1.1.4'

loop_
_geom_angle_atom_site_label_1
_geom_angle_atom_site_label_2
_geom_angle_atom_site_label_3
_geom_angle
_geom_angle_site_symmetry_1
_geom_angle_site_symmetry_3
F2 Co1 F2 88.90(19) 1_555 3_656
F2 Co1 F2 180.0(3) 1_555 13_666
F2 Co1 F2 91.1(2) 1_555 15_565
F2 Co1 N1 86.60(13) 1_555 1_555
F2 Co1 N1 81.7(2) 1_555 2_466
F2 Co1 N1 93.4(3) 1_555 3_656
F2 Co1 N1 98.3(2) 1_555 4_765
F2 Co1 C1 71.43(13) 1_555 1_555
F2 Co1 C1 108.6(3) 1_555 3_656
F2 Co1 F2 91.1(2) 3_656 13_666
F2 Co1 F2 180.0(3) 3_656 15_565
F2 Co1 N1 93.4(3) 3_656 1_555
F2 Co1 N1 98.3(2) 3_656 2_466
F2 Co1 N1 86.6(3) 3_656 3_656
F2 Co1 N1 81.7(2) 3_656 4_765
F2 Co1 C1 108.6(3) 3_656 1_555
F2 Co1 C1 71.4(3) 3_656 3_656
F2 Co1 F2 88.90(19) 13_666 15_565
F2 Co1 N1 93.4(3) 13_666 1_555
F2 Co1 N1 98.3(2) 13_666 2_466
F2 Co1 N1 86.6(3) 13_666 3_656
F2 Co1 N1 81.7(2) 13_666 4_765
F2 Co1 C1 108.6(3) 13_666 1_555
F2 Co1 C1 71.4(3) 13_666 3_656
F2 Co1 N1 86.6(3) 15_565 1_555
F2 Co1 N1 81.7(2) 15_565 2_466
F2 Co1 N1 93.4(3) 15_565 3_656
F2 Co1 N1 98.3(2) 15_565 4_765
F2 Co1 C1 71.4(3) 15_565 1_555
F2 Co1 C1 108.6(3) 15_565 3_656
N1 Co1 N1 163.2(4) 1_555 2_466
N1 Co1 N1 180.0(5) 1_555 3_656
N1 Co1 C1 157.8(5) 1_555 3_656
N1 Co1 N1 180.0(3) 2_466 4_765
N1 Co1 C1 141.0(4) 2_466 1_555
N1 Co1 N1 163.2(4) 3_656 4_765
N1 Co1 C1 157.8(5) 3_656 1_555
N1 Co1 C1 141.0(4) 4_765 3_656
C1 Co1 C1 180.0(5) 1_555 3_656
F1 V1 F1 180.00(19) 1_555 5_666
F1 V1 F2 92.3(2) 1_555 1_555
F1 V1 F2 87.68(16) 1_555 5_666
F1 V1 F2 87.68(16) 1_555 10_566
F1 V1 F2 92.3(2) 1_555 14_655
F1 V1 F2 87.68(16) 5_666 1_555
F1 V1 F2 92.3(2) 5_666 5_666
F1 V1 F2 92.3(2) 5_666 10_566
F1 V1 F2 87.68(16) 5_666 14_655
F2 V1 F2 180.0(3) 1_555 5_666
F2 V1 F2 90.1(2) 1_555 10_566
F2 V1 F2 89.9(2) 1_555 14_655
F2 V1 F2 89.9(2) 5_666 10_566
F2 V1 F2 90.1(2) 5_666 14_655
F2 V1 F2 180.0(3) 10_566 14_655
V1 F1 V1 137.47(8) 1_555 4_665
V1 F1 F2 102.80(16) 1_555 4_665
V1 F1 F2 149.36(17) 1_555 8_556
V1 F1 F2 149.36(17) 1_555 11_656
V1 F1 F2 102.80(16) 1_555 15_565
V1 F1 N2 111.3(4) 1_555 2_465
V1 F1 C1 88.38(6) 1_555 1_555
V1 F1 C1 88.4(3) 1_555 4_665
V1 F1 F2 102.80(16) 4_665 1_555
V1 F1 F2 149.36(17) 4_665 5_666
V1 F1 F2 149.36(17) 4_665 10_566
V1 F1 F2 102.80(16) 4_665 14_655
V1 F1 N2 111.3(4) 4_665 2_465
V1 F1 C1 88.4(3) 4_665 1_555
V1 F1 C1 88.4(3) 4_665 4_665
F2 F1 F2 89.14(18) 1_555 4_665
F2 F1 F2 87.04(17) 1_555 5_666
F2 F1 F2 110.09(19) 1_555 8_556
F2 F1 F2 58.32(15) 1_555 10_566
F2 F1 F2 144.8(2) 1_555 11_656
F2 F1 F2 56.96(16) 1_555 14_655
F2 F1 F2 61.98(17) 1_555 15_565
F2 F1 N2 135.4(4) 1_555 2_465
F2 F1 C1 57.9(2) 1_555 1_555
F2 F1 C1 114.8(3) 1_555 4_665
F2 F1 F2 110.09(19) 4_665 5_666
F2 F1 F2 87.04(17) 4_665 8_556
F2 F1 F2 144.8(2) 4_665 10_566
F2 F1 F2 58.32(15) 4_665 11_656
F2 F1 F2 61.98(17) 4_665 14_655
F2 F1 F2 56.96(16) 4_665 15_565
F2 F1 N2 135.4(4) 4_665 2_465
F2 F1 C1 114.8(3) 4_665 1_555
F2 F1 C1 57.9(2) 4_665 4_665
F2 F1 F2 156.35(20) 5_666 8_556
F2 F1 F2 59.54(12) 5_666 10_566
F2 F1 F2 115.02(18) 5_666 11_656
F2 F1 F2 58.32(15) 5_666 14_655
F2 F1 F2 144.8(2) 5_666 15_565
F2 F1 N2 78.2(3) 5_666 2_465
F2 F1 C1 120.7(3) 5_666 1_555
F2 F1 C1 61.38(20) 5_666 4_665
F2 F1 F2 115.02(18) 8_556 10_566
F2 F1 F2 59.54(12) 8_556 11_656
F2 F1 F2 144.8(2) 8_556 14_655
F2 F1 F2 58.32(15) 8_556 15_565
F2 F1 N2 78.2(3) 8_556 2_465
F2 F1 C1 61.38(20) 8_556 1_555
F2 F1 C1 120.7(3) 8_556 4_665
F2 F1 F2 156.35(20) 10_566 11_656
F2 F1 F2 87.04(17) 10_566 14_655
F2 F1 F2 110.09(19) 10_566 15_565
F2 F1 N2 78.2(3) 10_566 2_465
F2 F1 C1 61.38(20) 10_566 1_555
F2 F1 C1 120.7(3) 10_566 4_665
F2 F1 F2 110.09(19) 11_656 14_655
F2 F1 F2 87.04(17) 11_656 15_565
F2 F1 N2 78.2(3) 11_656 2_465
F2 F1 C1 120.7(3) 11_656 1_555
F2 F1 C1 61.38(20) 11_656 4_665
F2 F1 F2 89.14(18) 14_655 15_565
F2 F1 N2 135.4(4) 14_655 2_465
F2 F1 C1 114.8(3) 14_655 1_555
F2 F1 C1 57.9(2) 14_655 4_665
F2 F1 N2 135.4(4) 15_565 2_465
F2 F1 C1 57.9(2) 15_565 1_555
F2 F1 C1 114.8(3) 15_565 4_665
N2 F1 C1 94.5(4) 2_465 1_555
N2 F1 C1 94.5(4) 2_465 4_665
C1 F1 C1 171.1(4) 1_555 4_665
Co1 F2 V1 146.71(12) 1_555 1_555
Co1 F2 F1 103.2(2) 1_555 1_555
Co1 F2 F1 159.61(14) 1_555 5_666
Co1 F2 F2 45.55(13) 1_555 3_656
Co1 F2 F2 136.57(18) 1_555 10_566
Co1 F2 F2 117.11(16) 1_555 14_655
Co1 F2 N1 49.96(19) 1_555 1_555
Co1 F2 N1 46.19(19) 1_555 3_656
Co1 F2 N2 108.47(15) 1_555 6_645
Co1 F2 C1 69.84(14) 1_555 1_555
Co1 F2 C1 110.4(2) 1_555 8_546
V1 F2 F1 45.26(14) 1_555 1_555
V1 F2 F1 47.70(12) 1_555 5_666
V1 F2 F2 166.13(18) 1_555 3_656
V1 F2 F2 45.06(13) 1_555 14_655
V1 F2 F2 102.63(17) 1_555 15_565
V1 F2 N1 126.0(3) 1_555 1_555
V1 F2 N1 122.1(3) 1_555 3_656
V1 F2 N2 90.3(3) 1_555 6_645
V1 F2 C1 101.6(3) 1_555 1_555
V1 F2 C1 97.5(3) 1_555 8_546
F1 F2 F1 92.96(15) 1_555 5_666
F1 F2 F2 148.3(2) 1_555 3_656
F1 F2 F2 58.77(15) 1_555 10_566
F1 F2 F2 61.52(17) 1_555 14_655
F1 F2 F2 59.01(16) 1_555 15_565
F1 F2 N1 91.4(2) 1_555 1_555
F1 F2 N1 105.9(3) 1_555 3_656
F1 F2 N2 127.4(3) 1_555 6_645
F1 F2 C1 71.2(3) 1_555 1_555
F1 F2 C1 119.7(2) 1_555 8_546
F1 F2 F2 118.60(18) 5_666 3_656
F1 F2 F2 62.91(15) 5_666 10_566
F1 F2 F2 60.23(13) 5_666 14_655
F1 F2 F2 147.51(16) 5_666 15_565
F1 F2 N1 143.21(20) 5_666 1_555
F1 F2 N1 117.5(2) 5_666 3_656
F1 F2 N2 51.2(2) 5_666 6_645
F1 F2 C1 128.2(3) 5_666 1_555
F1 F2 C1 70.7(2) 5_666 8_546
F2 F2 F2 136.24(19) 3_656 10_566
F2 F2 F2 130.60(19) 3_656 14_655
F2 F2 F2 90.00(16) 3_656 15_565
F2 F2 N1 65.33(19) 3_656 1_555
F2 F2 N1 58.94(18) 3_656 3_656
F2 F2 N2 76.90(14) 3_656 6_645
F2 F2 C1 89.3(3) 3_656 1_555
F2 F2 C1 76.8(2) 3_656 8_546
F2 F2 F2 90.00(17) 10_566 14_655
F2 F2 F2 107.99(18) 10_566 15_565
F2 F2 N1 88.9(2) 10_566 1_555
F2 F2 N1 164.1(3) 10_566 3_656
F2 F2 N2 113.4(3) 10_566 6_645
F2 F2 C1 66.9(2) 10_566 1_555
F2 F2 C1 62.3(2) 10_566 8_546
F2 F2 F2 90.00(17) 14_655 15_565
F2 F2 N1 148.4(3) 14_655 1_555
F2 F2 N1 77.8(2) 14_655 3_656
F2 F2 N2 66.92(19) 14_655 6_645
F2 F2 C1 132.6(3) 14_655 1_555
F2 F2 C1 130.7(3) 14_655 8_546
F2 F2 N1 60.54(17) 15_565 1_555
F2 F2 N1 62.38(19) 15_565 3_656
F2 F2 N2 131.76(20) 15_565 6_645
F2 F2 C1 61.9(2) 15_565 1_555
F2 F2 C1 135.5(2) 15_565 8_546
N1 F2 N1 96.1(3) 1_555 3_656
N1 F2 N2 140.9(3) 1_555 6_645
N1 F2 C1 75.48(16) 1_555 8_546
N1 F2 N2 71.33(16) 3_656 6_645
N1 F2 C1 114.2(4) 3_656 1_555
N1 F2 C1 133.6(3) 3_656 8_546
N2 F2 C1 159.7(3) 6_645 1_555
N2 F2 C1 86.8(3) 6_645 8_546
C1 F2 C1 75.49(19) 1_555 8_546
Co1 N1 Co1 105.90(18) 1_555 2_566
Co1 N1 N1 134.5(5) 1_555 4_765
Co1 N1 N2 154.2(5) 1_555 1_555
Co1 N1 C1 116.0(7) 1_555 1_555
Co1 N1 C1 168.5(5) 1_555 4_765
Co1 N1 F2 131.39(17) 2_566 1_555
Co1 N1 F2 76.87(17) 2_566 3_656
Co1 N1 F2 76.87(17) 2_566 13_666
Co1 N1 F2 131.39(17) 2_566 15_565
Co1 N1 N2 99.9(4) 2_566 1_555
Co1 N1 C1 138.1(7) 2_566 1_555
Co1 N1 C1 62.6(3) 2_566 4_765
F2 N1 F2 55.74(17) 1_555 3_656
F2 N1 F2 83.85(19) 1_555 13_666
F2 N1 F2 58.92(17) 1_555 15_565
F2 N1 N1 148.4(5) 1_555 4_765
F2 N1 N2 116.4(4) 1_555 1_555
F2 N1 C1 83.4(6) 1_555 1_555
F2 N1 C1 143.8(5) 1_555 4_765
F2 N1 F2 55.24(18) 3_656 13_666
F2 N1 F2 83.85(19) 3_656 15_565
F2 N1 N1 102.2(5) 3_656 4_765
F2 N1 N2 152.0(5) 3_656 1_555
F2 N1 C1 137.8(6) 3_656 1_555
F2 N1 C1 131.0(4) 3_656 4_765
F2 N1 F2 55.74(17) 13_666 15_565
F2 N1 N1 102.2(5) 13_666 4_765
F2 N1 N2 152.0(5) 13_666 1_555
F2 N1 C1 137.8(6) 13_666 1_555
F2 N1 C1 131.0(4) 13_666 4_765
F2 N1 N1 148.4(5) 15_565 4_765
F2 N1 N2 116.4(4) 15_565 1_555
F2 N1 C1 83.4(6) 15_565 1_555
F2 N1 C1 143.8(5) 15_565 4_765
N1 N1 N2 71.3(6) 4_765 1_555
N1 N1 C1 109.5(9) 4_765 1_555
C1 N1 C1 75.6(7) 1_555 4_765
F1 N2 F2 50.6(2) 2_565 6_654
F1 N2 F2 50.6(2) 2_565 7_564
F1 N2 F2 50.6(2) 2_565 9_554
F1 N2 F2 50.6(2) 2_565 12_664
F1 N2 N1 161.3(5) 2_565 1_555
F1 N2 N1 161.3(5) 2_565 4_765
F1 N2 C1 126.1(7) 2_565 1_555
F1 N2 C1 126.1(7) 2_565 4_765
F2 N2 F2 101.23(18) 6_654 7_564
F2 N2 F2 46.17(15) 6_654 9_554
F2 N2 F2 83.53(17) 6_654 12_664
F2 N2 N1 118.4(4) 6_654 1_555
F2 N2 N1 136.6(4) 6_654 4_765
F2 N2 C1 93.3(5) 6_654 1_555
F2 N2 C1 133.7(6) 6_654 4_765
F2 N2 F2 83.53(17) 7_564 9_554
F2 N2 F2 46.17(15) 7_564 12_664
F2 N2 N1 136.6(4) 7_564 1_555
F2 N2 N1 118.4(4) 7_564 4_765
F2 N2 C1 133.7(6) 7_564 1_555
F2 N2 C1 93.3(5) 7_564 4_765
F2 N2 F2 101.23(18) 9_554 12_664
F2 N2 N1 136.6(4) 9_554 1_555
F2 N2 N1 118.4(4) 9_554 4_765
F2 N2 C1 133.7(6) 9_554 1_555
F2 N2 C1 93.3(5) 9_554 4_765
F2 N2 N1 118.4(4) 12_664 1_555
F2 N2 N1 136.6(4) 12_664 4_765
F2 N2 C1 93.3(5) 12_664 1_555
F2 N2 C1 133.7(6) 12_664 4_765
N1 N2 C1 72.6(6) 1_555 4_765
N1 N2 C1 72.6(6) 4_765 1_555
C1 N2 C1 107.8(10) 1_555 4_765
Co1 C1 F1 72.1(2) 1_555 1_555
Co1 C1 F2 89.42(20) 1_555 8_556
Co1 C1 F2 89.42(20) 1_555 10_566
Co1 C1 N1 78.4(3) 1_555 4_765
Co1 C1 N2 148.4(6) 1_555 1_555
Co1 C1 C1 112.4(4) 1_555 4_765
F1 C1 F2 50.9(2) 1_555 1_555
F1 C1 F2 47.94(18) 1_555 8_556
F1 C1 F2 47.94(18) 1_555 10_566
F1 C1 F2 50.9(2) 1_555 15_565
F1 C1 N1 114.0(6) 1_555 1_555
F1 C1 N1 150.5(4) 1_555 4_765
F1 C1 N2 139.4(4) 1_555 1_555
F1 C1 C1 175.5(5) 1_555 4_765
F2 C1 F2 92.3(2) 1_555 8_556
F2 C1 F2 50.77(19) 1_555 10_566
F2 C1 F2 56.2(2) 1_555 15_565
F2 C1 N1 72.2(5) 1_555 1_555
F2 C1 N1 104.3(4) 1_555 4_765
F2 C1 N2 151.66(11) 1_555 1_555
F2 C1 C1 132.6(5) 1_555 4_765
F2 C1 F2 91.03(19) 8_556 10_566
F2 C1 F2 50.77(19) 8_556 15_565
F2 C1 N1 117.4(6) 8_556 1_555
F2 C1 N1 133.2(4) 8_556 4_765
F2 C1 N2 112.0(4) 8_556 1_555
F2 C1 C1 130.7(4) 8_556 4_765
F2 C1 F2 92.3(2) 10_566 15_565
F2 C1 N1 117.4(6) 10_566 1_555
F2 C1 N1 133.2(4) 10_566 4_765
F2 C1 N2 112.0(4) 10_566 1_555
F2 C1 C1 130.7(4) 10_566 4_765
F2 C1 N1 72.2(5) 15_565 1_555
F2 C1 N1 104.3(4) 15_565 4_765
F2 C1 N2 151.7(5) 15_565 1_555
F2 C1 C1 132.6(5) 15_565 4_765
N1 C1 N2 106.6(9) 1_555 1_555
N1 C1 C1 70.5(7) 1_555 4_765
N1 C1 N2 70.0(6) 4_765 1_555

loop_
_geom_bond_atom_site_label_1
_geom_bond_atom_site_label_2
_geom_bond_distance
_geom_bond_site_symmetry_2
Co1 F2 2.031(3) 1_555
Co1 F2 2.031(3) 3_656
Co1 F2 2.031(3) 13_666
Co1 F2 2.031(3) 15_565
Co1 N1 2.261(6) 1_555
Co1 N1 3.362(6) 2_466
Co1 N1 2.261(6) 3_656
Co1 N1 3.362(6) 4_765
Co1 C1 3.047(8) 1_555
Co1 C1 3.047(8) 3_656
V1 F1 2.002(2) 1_555
V1 F1 2.002(2) 5_666
V1 F2 1.901(3) 1_555
V1 F2 1.901(3) 5_666
V1 F2 1.901(3) 10_566
V1 F2 1.901(3) 14_655
F1 V1 2.002(2) 1_555
F1 V1 2.002(2) 4_665
F1 F2 2.816(5) 1_555
F1 F2 2.816(5) 4_665
F1 F2 2.705(3) 5_666
F1 F2 2.705(3) 8_556
F1 F2 2.705(3) 10_566
F1 F2 2.705(3) 11_656
F1 F2 2.816(5) 14_655
F1 F2 2.816(5) 15_565
F1 N2 2.727(10) 2_465
F1 C1 3.438(8) 1_555
F1 C1 3.438(8) 4_665
F2 Co1 2.031(3) 1_555
F2 V1 1.901(3) 1_555
F2 F1 2.816(5) 1_555
F2 F1 2.705(3) 5_666
F2 F2 2.845(4) 3_656
F2 F2 2.692(4) 10_566
F2 F2 2.686(4) 14_655
F2 F2 2.900(4) 15_565
F2 N1 2.948(6) 1_555
F2 N1 3.128(6) 3_656
F2 N2 3.425(6) 6_645
F2 C1 3.077(8) 1_555
F2 C1 3.198(6) 8_546
N1 Co1 2.261(6) 1_555
N1 Co1 3.362(6) 2_566
N1 F2 2.948(6) 1_555
N1 F2 3.128(6) 3_656
N1 F2 3.128(6) 13_666
N1 F2 2.948(6) 15_565
N1 N1 1.365(8) 4_765
N1 N2 2.128(10) 1_555
N1 C1 1.280(10) 1_555
N1 C1 2.160(10) 4_765
N2 F1 2.727(10) 2_565
N2 F2 3.425(6) 6_654
N2 F2 3.425(6) 7_564
N2 F2 3.425(6) 9_554
N2 F2 3.425(6) 12_664
N2 N1 2.128(10) 1_555
N2 N1 2.128(10) 4_765
N2 C1 1.373(9) 1_555
N2 C1 1.373(9) 4_765
C1 Co1 3.047(8) 1_555
C1 F1 3.438(8) 1_555
C1 F2 3.077(8) 1_555
C1 F2 3.198(6) 8_556
C1 F2 3.198(6) 10_566
C1 F2 3.077(8) 15_565
C1 N1 1.280(10) 1_555
C1 N1 2.160(10) 4_765
C1 N2 1.373(9) 1_555
C1 C1 2.219(12) 4_765
